data_7711716
loop_
_publ_author_name
'Kiraev, Salauat R.'
'Mathieu, Emilie'
'Kovacs, Daniel'
'Wells, Jordann A. L.'
'Tomar, Monika'
'Andres, Julien'
'Borbas, K. Eszter'

_publ_section_title
;
 Improved emission of Yb(III) ions in triazacyclononane-based macrocyclic
 ligands compared to cyclen-based ones.
;
_journal_issue 43
_journal_name_full 'Dalton transactions (Cambridge, England : 2003)'
_journal_page_first 16596
_journal_page_last 16604
_journal_paper_doi 10.1039/d2dt02266d
_journal_volume 51
_journal_year 2022
_chemical_formula_moiety 'C33 H35 N7 O8 Yb, C33 H34 N7 O8 Yb, 2(Cl), 19(O)'
_chemical_formula_sum 'C66 H69 Cl2 N14 O35 Yb2'
_chemical_formula_weight 2035.33
_space_group_crystal_system triclinic
_space_group_IT_number 2
_space_group_name_Hall '-P 1'
_space_group_name_H-M_alt 'P -1'
_atom_sites_solution_hydrogens geom
_audit_creation_date 2021-07-06
_audit_creation_method
;
Olex2 1.2
(compiled 2018.05.29 svn.r3508 for OlexSys, GUI svn.r5506)
;
_audit_update_record
;
2021-07-07 deposited with the CCDC.	2022-09-29 downloaded from the CCDC.
;
_cell_angle_alpha 87.265(2)
_cell_angle_beta 77.2410(10)
_cell_angle_gamma 63.2700(10)
_cell_formula_units_Z 2
_cell_length_a 16.0996(14)
_cell_length_b 17.255(2)
_cell_length_c 20.7070(18)
_cell_measurement_reflns_used 9608
_cell_measurement_temperature 296(2)
_cell_measurement_theta_max 30.62
_cell_measurement_theta_min 2.28
_cell_volume 5002.0(8)
_computing_molecular_graphics 'Olex2 (Dolomanov et al., 2009)'
_computing_publication_material 'Olex2 (Dolomanov et al., 2009)'
_computing_structure_refinement 'ShelXL (Sheldrick, 2015)'
_computing_structure_solution 'SHELXT 2014/4 (Sheldrick, 2014)'
_diffrn_ambient_temperature 170.15
_diffrn_measured_fraction_theta_full 0.998
_diffrn_measured_fraction_theta_max 0.987
_diffrn_measurement_device_type 'Bruker APEX-II CCD'
_diffrn_measurement_method '\f and \w scans'
_diffrn_radiation_type MoK\a
_diffrn_radiation_wavelength 0.71073
_diffrn_reflns_av_R_equivalents 0.0449
_diffrn_reflns_av_unetI/netI 0.0419
_diffrn_reflns_Laue_measured_fraction_full 0.998
_diffrn_reflns_Laue_measured_fraction_max 0.987
_diffrn_reflns_limit_h_max 23
_diffrn_reflns_limit_h_min -23
_diffrn_reflns_limit_k_max 24
_diffrn_reflns_limit_k_min -24
_diffrn_reflns_limit_l_max 29
_diffrn_reflns_limit_l_min -29
_diffrn_reflns_number 108311
_diffrn_reflns_point_group_measured_fraction_full 0.998
_diffrn_reflns_point_group_measured_fraction_max 0.987
_diffrn_reflns_theta_full 25.242
_diffrn_reflns_theta_max 30.677
_diffrn_reflns_theta_min 1.910
_diffrn_standards_number 0
_exptl_absorpt_coefficient_mu 1.990
_exptl_absorpt_correction_T_max 0.7461
_exptl_absorpt_correction_T_min 0.5673
_exptl_absorpt_correction_type multi-scan
_exptl_absorpt_process_details
'SADABS-2014/5 (Bruker,2014/5) was used for absorption correction. wR2(int) was 0.1227 before and 0.0564 after correction. The Ratio of minimum to maximum transmission is 0.7604. The \l/2 correction factor is 0.00150.'
_exptl_crystal_colour colourless
_exptl_crystal_colour_primary colourless
_exptl_crystal_density_diffrn 1.351
_exptl_crystal_description plate
_exptl_crystal_F_000 2034
_exptl_crystal_size_max 0.636
_exptl_crystal_size_mid 0.158
_exptl_crystal_size_min 0.126
_refine_diff_density_max 2.341
_refine_diff_density_min -1.175
_refine_diff_density_rms 0.119
_refine_ls_extinction_method none
_refine_ls_goodness_of_fit_ref 1.027
_refine_ls_hydrogen_treatment constr
_refine_ls_matrix_type full
_refine_ls_number_parameters 1092
_refine_ls_number_reflns 30622
_refine_ls_number_restraints 0
_refine_ls_restrained_S_all 1.027
_refine_ls_R_factor_all 0.0468
_refine_ls_R_factor_gt 0.0354
_refine_ls_shift/su_max 0.003
_refine_ls_shift/su_mean 0.000
_refine_ls_structure_factor_coef Fsqd
_refine_ls_weighting_details 'w=1/[\s^2^(Fo^2^)+(0.0487P)^2^+7.1089P] where P=(Fo^2^+2Fc^2^)/3'
_refine_ls_weighting_scheme calc
_refine_ls_wR_factor_gt 0.0942
_refine_ls_wR_factor_ref 0.1007
_reflns_Friedel_coverage 0.000
_reflns_number_gt 25003
_reflns_number_total 30622
_reflns_threshold_expression 'I > 2\s(I)'
_cod_data_source_file d2dt02266d2.cif
_cod_data_source_block eb2005
_cod_original_cell_volume 5001.9(9)
_cod_database_code 7711716
_shelx_shelxl_version_number 2018/3
_shelx_space_group_comment
;
The symmetry employed for this shelxl refinement is uniquely defined
by the following loop, which should always be used as a source of
symmetry information in preference to the above space-group names.
They are only intended as comments.
;
_shelx_estimated_absorpt_t_max 0.788
_shelx_estimated_absorpt_t_min 0.364
_olex2_refinement_description
;
1. Fixed Uiso
 At 1.2 times of:
  All C(H) groups, All C(H,H) groups, All N(H) groups
 At 1.5 times of:
  All C(H,H,H) groups
2. Others
 Fixed Sof: Cl1(0.5) Cl2(0.5) Cl3(0.5) Cl4(0.5)
3.a Secondary CH2 refined with riding coordinates:
 C3(H3A,H3B), C65(H65A,H65B), C11(H11A,H11B), C32(H32A,H32B), C19(H19A,H19B),
 C20(H20A,H20B), C1(H1A,H1B), C21(H21A,H21B), C45(H45A,H45B), C12(H12A,H12B),
 C10(H10A,H10B), C53(H53A,H53B), C2(H2A,H2B), C52(H52A,H52B), C54(H54A,H54B),
 C36(H36A,H36B), C44(H44A,H44B), C35(H35A,H35B), C34(H34A,H34B), C43(H43A,H43B)
3.b Aromatic/amide H refined with riding coordinates:
 N14(H14A), N6(H6), N13(H13), N7(H7), C24(H24), C31(H31), C28(H28), C64(H64),
 C57(H57), C14(H14), C25(H25), C60(H60), C49(H49), C15(H15), C16(H16), C7(H7A),
 C5(H5), C48(H48), C47(H47), C6(H6A), C40(H40), C39(H39), C38(H38)
3.c Idealised Me refined as rotating group:
 C33(H33A,H33B,H33C), C66(H66A,H66B,H66C)
;
_olex2_submission_special_instructions 'No special instructions were received'

loop_
_space_group_symop_operation_xyz
'x, y, z'
'-x, -y, -z'

loop_
_atom_site_label
_atom_site_type_symbol
_atom_site_fract_x
_atom_site_fract_y
_atom_site_fract_z
_atom_site_U_iso_or_equiv
_atom_site_adp_type
_atom_site_occupancy
_atom_site_site_symmetry_order
_atom_site_calc_flag
_atom_site_refinement_flags_posn
_atom_site_refinement_flags_adp
_atom_site_refinement_flags_occupancy
_atom_site_disorder_assembly
_atom_site_disorder_group
Yb1 Yb 0.94981(2) 0.42498(2) 0.37605(2) 0.01572(3) Uani 1 1 d . . . . .
Yb2 Yb 0.50450(2) 0.84199(2) 0.21128(2) 0.02079(3) Uani 1 1 d . . . . .
O5 O 0.80591(14) 0.56935(13) 0.56928(10) 0.0225(4) Uani 1 1 d . . . . .
O11 O 0.38671(15) 0.81413(14) 0.27949(10) 0.0250(4) Uani 1 1 d . . . . .
O4 O 0.89937(14) 0.51832(12) 0.46805(10) 0.0211(4) Uani 1 1 d . . . . .
O1S O 1.08030(14) 0.35791(13) 0.42381(10) 0.0215(4) Uani 1 1 d . . . . .
O8 O 0.54919(14) 0.83960(13) 0.31281(9) 0.0221(4) Uani 1 1 d . . . . .
O1 O 0.78518(13) 0.46666(12) 0.39558(9) 0.0194(4) Uani 1 1 d . . . . .
O14 O 0.33365(16) 1.01136(13) 0.63874(12) 0.0288(5) Uani 1 1 d . . . . .
O3 O 0.85584(15) 0.70330(13) 0.36400(12) 0.0280(5) Uani 1 1 d . . . . .
O2 O 0.86370(14) 0.57239(12) 0.35004(10) 0.0214(4) Uani 1 1 d . . . . .
O6 O 0.21417(16) 0.86656(14) 0.54955(11) 0.0306(5) Uani 1 1 d . . . . .
O12 O 0.29295(16) 0.83203(15) 0.38014(11) 0.0288(5) Uani 1 1 d . . . . .
O10 O 0.56567(17) 0.57137(14) 0.25216(11) 0.0302(5) Uani 1 1 d . . . . .
O2S O 0.37648(16) 0.90330(16) 0.15973(11) 0.0332(5) Uani 1 1 d . . . . .
O13 O 0.60829(16) 0.68403(15) 0.71265(10) 0.0308(5) Uani 1 1 d . . . . .
O9 O 0.57228(16) 0.69790(14) 0.24767(10) 0.0259(4) Uani 1 1 d . . . . .
N4 N 0.96872(17) 0.26697(15) 0.36038(12) 0.0217(5) Uani 1 1 d . . . . .
N14 N 0.61895(16) 0.71585(14) 0.60487(11) 0.0194(4) Uani 1 1 d . . . . .
H14A H 0.673904 0.671255 0.594937 0.023 Uiso 1 1 calc R . . . .
O7 O 0.33571(18) 0.68899(17) 0.72668(11) 0.0395(6) Uani 1 1 d . . . . .
N6 N 0.64644(16) 0.54361(15) 0.36194(11) 0.0208(4) Uani 1 1 d . . . . .
H6 H 0.621412 0.556467 0.327865 0.025 Uiso 1 1 calc R . . . .
N13 N 0.66244(17) 0.77237(16) 0.37330(11) 0.0221(5) Uani 1 1 d . . . . .
H13 H 0.722515 0.740508 0.370222 0.027 Uiso 1 1 calc R . . . .
N7 N 0.35151(16) 0.75746(15) 0.49303(12) 0.0216(5) Uani 1 1 d . . . . .
H7 H 0.339225 0.781092 0.456569 0.026 Uiso 1 1 calc R . . . .
N2 N 1.09509(16) 0.33080(16) 0.28233(12) 0.0220(5) Uani 1 1 d . . . . .
N11 N 0.5227(2) 0.98719(18) 0.19433(13) 0.0297(6) Uani 1 1 d . . . . .
N12 N 0.38429(17) 0.96544(16) 0.28895(12) 0.0234(5) Uani 1 1 d . . . . .
N1 N 0.89121(16) 0.40907(15) 0.27519(11) 0.0205(4) Uani 1 1 d . . . . .
N3 N 1.04701(16) 0.49481(15) 0.31757(11) 0.0206(4) Uani 1 1 d . . . . .
N5 N 0.89235(16) 0.36940(14) 0.47873(11) 0.0176(4) Uani 1 1 d . . . . .
N8 N 0.67474(18) 0.81358(18) 0.19933(12) 0.0262(5) Uani 1 1 d . . . . .
N10 N 0.54374(18) 0.72364(18) 0.12944(12) 0.0274(5) Uani 1 1 d . . . . .
N9 N 0.5751(2) 0.8596(2) 0.08897(13) 0.0320(6) Uani 1 1 d . . . . .
C61 C 0.4393(2) 0.85745(18) 0.63664(14) 0.0215(5) Uani 1 1 d . . . . .
C26 C 0.45669(19) 0.64037(17) 0.54812(14) 0.0196(5) Uani 1 1 d . . . . .
C3 C 1.17447(19) 0.35418(19) 0.27889(15) 0.0248(6) Uani 1 1 d . . . . .
H3A H 1.220100 0.331601 0.236871 0.030 Uiso 1 1 calc R . . . .
H3B H 1.207147 0.327598 0.314150 0.030 Uiso 1 1 calc R . . . .
C24 C 0.60516(19) 0.52954(18) 0.48280(14) 0.0228(5) Uani 1 1 d . . . . .
H24 H 0.661242 0.478322 0.480307 0.027 Uiso 1 1 calc R . . . .
C58 C 0.58451(19) 0.76732(17) 0.55374(13) 0.0185(5) Uani 1 1 d . . . . .
C59 C 0.5710(2) 0.73183(18) 0.66949(14) 0.0218(5) Uani 1 1 d . . . . .
C4 C 1.1378(2) 0.45082(19) 0.28547(14) 0.0237(6) Uani 1 1 d . . . . .
C31 C 0.49850(19) 0.64857(18) 0.42803(14) 0.0200(5) Uani 1 1 d . . . . .
H31 H 0.483813 0.676541 0.389634 0.024 Uiso 1 1 calc R . . . .
C65 C 0.3375(2) 0.92836(18) 0.65322(15) 0.0248(6) Uani 1 1 d . . . . .
H65A H 0.300083 0.916728 0.627767 0.030 Uiso 1 1 calc R . . . .
H65B H 0.310046 0.928568 0.699925 0.030 Uiso 1 1 calc R . . . .
C62 C 0.4943(2) 0.84066(17) 0.56866(14) 0.0205(5) Uani 1 1 d . . . . .
C51 C 0.3387(2) 0.85614(19) 0.33492(14) 0.0229(5) Uani 1 1 d . . . . .
C13 C 0.8916(2) 0.29227(17) 0.48094(14) 0.0215(5) Uani 1 1 d . . . . .
C56 C 0.6040(2) 0.79686(18) 0.43849(13) 0.0202(5) Uani 1 1 d . . . . .
C28 C 0.3093(2) 0.75493(18) 0.61076(14) 0.0231(5) Uani 1 1 d . . . . .
H28 H 0.267167 0.780033 0.651074 0.028 Uiso 1 1 calc R . . . .
C27 C 0.38973(19) 0.67975(18) 0.61011(14) 0.0202(5) Uani 1 1 d . . . . .
C64 C 0.5152(2) 0.87153(19) 0.45231(15) 0.0271(6) Uani 1 1 d . . . . .
H64 H 0.492849 0.906481 0.418301 0.033 Uiso 1 1 calc R . . . .
C11 C 1.0580(2) 0.20586(19) 0.31300(16) 0.0280(6) Uani 1 1 d . . . . .
H11A H 1.042600 0.199175 0.271556 0.034 Uiso 1 1 calc R . . . .
H11B H 1.083579 0.149242 0.331391 0.034 Uiso 1 1 calc R . . . .
C57 C 0.63906(19) 0.74473(17) 0.48878(13) 0.0195(5) Uani 1 1 d . . . . .
H57 H 0.697855 0.695606 0.479420 0.023 Uiso 1 1 calc R . . . .
C14 C 0.8331(2) 0.27370(19) 0.53180(15) 0.0257(6) Uani 1 1 d . . . . .
H14 H 0.833173 0.219744 0.532082 0.031 Uiso 1 1 calc R . . . .
C32 C 0.4102(2) 0.63779(19) 0.67367(14) 0.0247(6) Uani 1 1 d . . . . .
H32A H 0.414913 0.579805 0.672242 0.030 Uiso 1 1 calc R . . . .
H32B H 0.470340 0.632998 0.679682 0.030 Uiso 1 1 calc R . . . .
C30 C 0.43533(18) 0.68147(17) 0.48951(13) 0.0184(5) Uani 1 1 d . . . . .
C29 C 0.2875(2) 0.79695(18) 0.55046(14) 0.0230(5) Uani 1 1 d . . . . .
C23 C 0.58352(19) 0.57352(17) 0.42509(14) 0.0197(5) Uani 1 1 d . . . . .
C19 C 0.8846(2) 0.28036(19) 0.33440(16) 0.0255(6) Uani 1 1 d . . . . .
H19A H 0.826848 0.314164 0.367357 0.031 Uiso 1 1 calc R . . . .
H19B H 0.886796 0.224413 0.326656 0.031 Uiso 1 1 calc R . . . .
C55 C 0.6340(2) 0.79353(18) 0.31661(13) 0.0209(5) Uani 1 1 d . . . . .
C20 C 0.8815(2) 0.32683(19) 0.27056(15) 0.0262(6) Uani 1 1 d . . . . .
H20A H 0.932634 0.287980 0.235460 0.031 Uiso 1 1 calc R . . . .
H20B H 0.821558 0.340880 0.258612 0.031 Uiso 1 1 calc R . . . .
C25 C 0.54226(19) 0.56330(18) 0.54297(14) 0.0224(5) Uani 1 1 d . . . . .
H25 H 0.556727 0.534435 0.581092 0.027 Uiso 1 1 calc R . . . .
C1 C 0.9633(2) 0.4146(2) 0.21909(14) 0.0251(6) Uani 1 1 d . . . . .
H1A H 0.962327 0.470911 0.222494 0.030 Uiso 1 1 calc R . . . .
H1B H 0.946132 0.410448 0.177798 0.030 Uiso 1 1 calc R . . . .
C22 C 0.74119(19) 0.49721(17) 0.35077(13) 0.0184(5) Uani 1 1 d . . . . .
C60 C 0.4767(2) 0.80522(18) 0.68378(14) 0.0226(5) Uani 1 1 d . . . . .
H60 H 0.440753 0.816682 0.727140 0.027 Uiso 1 1 calc R . . . .
C49 C 0.2925(2) 0.9964(2) 0.40084(16) 0.0295(6) Uani 1 1 d . . . . .
H49 H 0.260742 0.979635 0.437631 0.035 Uiso 1 1 calc R . . . .
C18 C 0.84780(19) 0.51256(16) 0.52153(13) 0.0183(5) Uani 1 1 d . . . . .
C17 C 0.83768(19) 0.42941(17) 0.52855(13) 0.0189(5) Uani 1 1 d . . . . .
C63 C 0.4614(2) 0.89259(19) 0.51656(14) 0.0260(6) Uani 1 1 d . . . . .
C21 C 0.79679(19) 0.48452(19) 0.27926(14) 0.0227(5) Uani 1 1 d . . . . .
H21A H 0.763167 0.473789 0.249972 0.027 Uiso 1 1 calc R . . . .
H21B H 0.804253 0.536142 0.266105 0.027 Uiso 1 1 calc R . . . .
C45 C 0.4325(3) 1.0633(2) 0.22536(18) 0.0333(7) Uani 1 1 d . . . . .
H45A H 0.389328 1.081295 0.195440 0.040 Uiso 1 1 calc R . . . .
H45B H 0.445786 1.111254 0.232788 0.040 Uiso 1 1 calc R . . . .
C8 C 1.0077(2) 0.58221(19) 0.32400(14) 0.0229(5) Uani 1 1 d . . . . .
C12 C 0.9634(2) 0.22653(18) 0.42559(15) 0.0248(6) Uani 1 1 d . . . . .
H12A H 1.025788 0.200909 0.436105 0.030 Uiso 1 1 calc R . . . .
H12B H 0.945544 0.180351 0.422330 0.030 Uiso 1 1 calc R . . . .
C46 C 0.3855(2) 1.04239(19) 0.29009(16) 0.0275(6) Uani 1 1 d . . . . .
C15 C 0.7740(2) 0.3366(2) 0.58257(15) 0.0278(6) Uani 1 1 d . . . . .
H15 H 0.732967 0.325715 0.616762 0.033 Uiso 1 1 calc R . . . .
C9 C 0.90043(19) 0.62335(17) 0.34913(13) 0.0202(5) Uani 1 1 d . . . . .
C10 C 1.1325(2) 0.23794(19) 0.29955(16) 0.0269(6) Uani 1 1 d . . . . .
H10A H 1.158770 0.231197 0.338495 0.032 Uiso 1 1 calc R . . . .
H10B H 1.183906 0.202125 0.263280 0.032 Uiso 1 1 calc R . . . .
C50 C 0.3374(2) 0.94331(19) 0.34297(14) 0.0224(5) Uani 1 1 d . . . . .
C16 C 0.7768(2) 0.41632(19) 0.58177(14) 0.0230(5) Uani 1 1 d . . . . .
H16 H 0.739158 0.459133 0.615689 0.028 Uiso 1 1 calc R . . . .
C37 C 0.5477(2) 0.7356(2) 0.06454(15) 0.0327(7) Uani 1 1 d . . . . .
C42 C 0.5623(2) 0.63777(19) 0.22367(14) 0.0243(6) Uani 1 1 d . . . . .
C53 C 0.6883(2) 0.8936(2) 0.20453(16) 0.0305(6) Uani 1 1 d . . . . .
H53A H 0.717713 0.903777 0.160925 0.037 Uiso 1 1 calc R . . . .
H53B H 0.731978 0.883058 0.233274 0.037 Uiso 1 1 calc R . . . .
C7 C 1.0583(2) 0.6284(2) 0.30296(18) 0.0326(7) Uani 1 1 d . . . . .
H7A H 1.029783 0.688589 0.309846 0.039 Uiso 1 1 calc R . . . .
C2 C 1.0652(2) 0.3428(2) 0.21720(14) 0.0266(6) Uani 1 1 d . . . . .
H2A H 1.070008 0.288243 0.202225 0.032 Uiso 1 1 calc R . . . .
H2B H 1.109658 0.356283 0.184715 0.032 Uiso 1 1 calc R . . . .
C52 C 0.5971(2) 0.9746(2) 0.23108(17) 0.0313(7) Uani 1 1 d . . . . .
H52A H 0.573999 0.969827 0.277774 0.038 Uiso 1 1 calc R . . . .
H52B H 0.609790 1.024684 0.226917 0.038 Uiso 1 1 calc R . . . .
C5 C 1.1941(2) 0.4927(2) 0.26083(17) 0.0341(7) Uani 1 1 d . . . . .
H5 H 1.257168 0.461286 0.238111 0.041 Uiso 1 1 calc R . . . .
C54 C 0.7101(2) 0.7568(2) 0.25315(14) 0.0252(6) Uani 1 1 d . . . . .
H54A H 0.769132 0.755539 0.258248 0.030 Uiso 1 1 calc R . . . .
H54B H 0.722185 0.697909 0.242696 0.030 Uiso 1 1 calc R . . . .
C36 C 0.5446(3) 0.8195(3) 0.04211(15) 0.0355(8) Uani 1 1 d . . . . .
H36A H 0.480110 0.859217 0.038564 0.043 Uiso 1 1 calc R . . . .
H36B H 0.586145 0.810171 -0.001549 0.043 Uiso 1 1 calc R . . . .
C48 C 0.2961(2) 1.0748(2) 0.40246(19) 0.0358(7) Uani 1 1 d . . . . .
H48 H 0.267461 1.111316 0.440788 0.043 Uiso 1 1 calc R . . . .
C41 C 0.5503(2) 0.6476(2) 0.15304(15) 0.0286(6) Uani 1 1 d . . . . .
C44 C 0.5529(3) 1.0052(3) 0.12398(17) 0.0398(8) Uani 1 1 d . . . . .
H44A H 0.620182 0.990713 0.114417 0.048 Uiso 1 1 calc R . . . .
H44B H 0.517544 1.066754 0.118056 0.048 Uiso 1 1 calc R . . . .
C47 C 0.3424(2) 1.0983(2) 0.34680(19) 0.0351(7) Uani 1 1 d . . . . .
H47 H 0.344914 1.151134 0.347126 0.042 Uiso 1 1 calc R . . . .
C33 C 0.3570(3) 0.6605(3) 0.78929(17) 0.0470(10) Uani 1 1 d . . . . .
H33A H 0.369722 0.600707 0.792443 0.071 Uiso 1 1 calc GR . . . .
H33B H 0.303628 0.695315 0.824068 0.071 Uiso 1 1 calc GR . . . .
H33C H 0.412128 0.666402 0.793598 0.071 Uiso 1 1 calc GR . . . .
C6 C 1.1537(3) 0.5822(2) 0.2710(2) 0.0395(8) Uani 1 1 d . . . . .
H6A H 1.190347 0.611356 0.256500 0.047 Uiso 1 1 calc R . . . .
C35 C 0.6818(2) 0.8178(3) 0.07670(16) 0.0384(8) Uani 1 1 d . . . . .
H35A H 0.702659 0.862846 0.068566 0.046 Uiso 1 1 calc R . . . .
H35B H 0.708108 0.779687 0.036825 0.046 Uiso 1 1 calc R . . . .
C40 C 0.5536(3) 0.5834(2) 0.11444(18) 0.0425(9) Uani 1 1 d . . . . .
H40 H 0.554774 0.532581 0.132552 0.051 Uiso 1 1 calc R . . . .
C34 C 0.7230(2) 0.7651(2) 0.13359(14) 0.0316(7) Uani 1 1 d . . . . .
H34A H 0.716606 0.711758 0.134631 0.038 Uiso 1 1 calc R . . . .
H34B H 0.790495 0.749452 0.125212 0.038 Uiso 1 1 calc R . . . .
C43 C 0.5360(3) 0.9536(3) 0.07607(17) 0.0384(8) Uani 1 1 d . . . . .
H43A H 0.467970 0.977155 0.079138 0.046 Uiso 1 1 calc R . . . .
H43B H 0.565461 0.960018 0.031246 0.046 Uiso 1 1 calc R . . . .
C39 C 0.5550(4) 0.5964(3) 0.0471(2) 0.0547(12) Uani 1 1 d . . . . .
H39 H 0.556459 0.554475 0.019637 0.066 Uiso 1 1 calc R . . . .
C66 C 0.2390(3) 1.0724(2) 0.6345(3) 0.0516(11) Uani 1 1 d . . . . .
H66A H 0.220041 1.051798 0.600868 0.077 Uiso 1 1 calc GR . . . .
H66B H 0.237558 1.127601 0.623460 0.077 Uiso 1 1 calc GR . . . .
H66C H 0.195945 1.078799 0.676478 0.077 Uiso 1 1 calc GR . . . .
C38 C 0.5541(3) 0.6718(3) 0.02192(17) 0.0468(10) Uani 1 1 d . . . . .
H38 H 0.557807 0.680241 -0.023110 0.056 Uiso 1 1 calc R . . . .
Cl1 Cl 0.1179(2) 1.24357(16) 0.51856(12) 0.0604(6) Uani 0.5 1 d . . P . .
Cl2 Cl 1.10146(19) -0.01876(17) 0.34167(14) 0.0652(6) Uani 0.5 1 d . . P . .
Cl3 Cl 0.09162(17) 0.98845(16) 0.47908(13) 0.0602(6) Uani 0.5 1 d . . P . .
Cl4 Cl 0.69993(19) 0.28613(17) 0.74634(13) 0.0623(6) Uani 0.5 1 d . . P . .
O13S O 1.1082(2) -0.17785(18) 0.31720(16) 0.0509(7) Uani 1 1 d . . . . .
O15S O 0.5925(2) 0.46111(19) 0.73678(17) 0.0516(7) Uani 1 1 d . . . . .
O18S O 0.0388(2) 1.1376(2) 0.56454(17) 0.0552(8) Uani 1 1 d . . . . .
O20S O 0.7395(2) 1.0885(2) 0.15571(16) 0.0593(9) Uani 1 1 d . . . . .
O16S O 0.5613(2) 0.7077(2) 0.84536(13) 0.0532(8) Uani 1 1 d . . . . .
O5S O 0.3185(3) 0.8420(3) 0.06340(18) 0.0719(10) Uani 1 1 d . . . . .
O12S O 0.9128(2) 0.0615(2) 0.33093(17) 0.0609(9) Uani 1 1 d . . . . .
O3S O 0.1984(2) 1.0129(2) 0.22182(19) 0.0791(12) Uani 1 1 d . . . . .
O4S O 0.2625(3) 1.1401(2) 0.11114(19) 0.0777(12) Uani 1 1 d . . . . .
O14S O 0.7580(3) 0.2585(3) 0.8629(2) 0.0856(12) Uani 1 1 d . . . . .
O21S O 0.4346(3) 0.4551(3) 0.1380(2) 0.0807(12) Uani 1 1 d . . . . .
O17S O 0.3775(3) 0.7862(3) 0.92601(19) 0.0908(14) Uani 1 1 d . . . . .
O6S O 0.6992(4) 0.4208(3) -0.0777(2) 0.1042(17) Uani 1 1 d . . . . .
O8S O 0.8295(5) 0.5442(3) 0.0889(4) 0.147(3) Uani 1 1 d . . . . .
O11S O 1.0442(4) 0.8335(4) 0.2027(3) 0.1085(17) Uani 1 1 d . . . . .
O9S O 0.9830(5) 0.5922(4) 0.1431(3) 0.132(2) Uani 1 1 d . . . . .
O19S O 0.8519(6) 0.9235(6) 0.0679(3) 0.175(4) Uani 1 1 d . . . . .
O10S O 0.9312(5) 0.7620(5) 0.1782(5) 0.180(3) Uani 1 1 d . . . . .
O7S O 0.6506(7) 0.3695(3) 0.0513(2) 0.172(4) Uani 1 1 d . . . . .

loop_
_atom_site_aniso_label
_atom_site_aniso_U_11
_atom_site_aniso_U_22
_atom_site_aniso_U_33
_atom_site_aniso_U_23
_atom_site_aniso_U_13
_atom_site_aniso_U_12
Yb1 0.01286(5) 0.01701(5) 0.01625(5) -0.00045(4) -0.00458(4) -0.00511(4)
Yb2 0.02104(6) 0.02920(6) 0.01365(5) 0.00555(4) -0.00784(4) -0.01126(5)
O5 0.0207(9) 0.0222(9) 0.0216(9) -0.0056(7) -0.0031(7) -0.0072(8)
O11 0.0267(10) 0.0285(10) 0.0215(10) 0.0005(8) -0.0040(8) -0.0143(9)
O4 0.0246(10) 0.0210(9) 0.0188(9) -0.0008(7) -0.0051(7) -0.0109(8)
O1S 0.0186(9) 0.0234(9) 0.0250(10) 0.0013(7) -0.0100(8) -0.0092(8)
O8 0.0192(9) 0.0284(10) 0.0174(9) 0.0034(7) -0.0082(7) -0.0079(8)
O1 0.0149(8) 0.0243(9) 0.0177(9) 0.0025(7) -0.0067(7) -0.0063(7)
O14 0.0271(11) 0.0214(9) 0.0363(12) 0.0014(8) -0.0142(9) -0.0062(8)
O3 0.0248(10) 0.0190(9) 0.0398(12) 0.0014(8) -0.0155(9) -0.0058(8)
O2 0.0190(9) 0.0210(9) 0.0243(10) 0.0023(7) -0.0078(8) -0.0078(7)
O6 0.0226(10) 0.0282(10) 0.0298(11) -0.0008(9) -0.0088(9) -0.0001(8)
O12 0.0271(11) 0.0353(11) 0.0251(10) 0.0100(9) -0.0066(8) -0.0156(9)
O10 0.0362(12) 0.0283(10) 0.0302(11) 0.0046(9) -0.0189(10) -0.0133(9)
O2S 0.0280(11) 0.0480(13) 0.0224(10) 0.0087(9) -0.0133(9) -0.0133(10)
O13 0.0295(11) 0.0336(11) 0.0208(10) 0.0095(8) -0.0091(9) -0.0061(9)
O9 0.0306(11) 0.0287(10) 0.0193(9) 0.0020(8) -0.0113(8) -0.0117(9)
N4 0.0188(11) 0.0197(10) 0.0250(12) -0.0027(9) -0.0058(9) -0.0064(9)
N14 0.0193(10) 0.0177(10) 0.0176(10) 0.0035(8) -0.0081(8) -0.0037(8)
O7 0.0338(13) 0.0465(14) 0.0193(10) 0.0033(10) -0.0037(9) -0.0029(11)
N6 0.0157(10) 0.0245(11) 0.0182(10) 0.0019(8) -0.0074(8) -0.0041(9)
N13 0.0168(10) 0.0263(11) 0.0183(11) 0.0014(9) -0.0067(8) -0.0044(9)
N7 0.0167(10) 0.0218(10) 0.0198(11) 0.0026(8) -0.0051(8) -0.0028(9)
N2 0.0143(10) 0.0252(11) 0.0208(11) -0.0021(9) -0.0032(8) -0.0042(9)
N11 0.0348(14) 0.0369(14) 0.0248(12) 0.0140(11) -0.0148(11) -0.0200(12)
N12 0.0215(11) 0.0241(11) 0.0251(12) 0.0060(9) -0.0112(9) -0.0084(9)
N1 0.0150(10) 0.0242(11) 0.0190(10) -0.0028(8) -0.0035(8) -0.0057(9)
N3 0.0176(10) 0.0243(11) 0.0202(11) 0.0038(9) -0.0060(8) -0.0091(9)
N5 0.0164(10) 0.0179(9) 0.0194(10) 0.0022(8) -0.0071(8) -0.0073(8)
N8 0.0240(12) 0.0375(13) 0.0162(11) 0.0057(10) -0.0070(9) -0.0122(11)
N10 0.0241(12) 0.0382(14) 0.0153(11) 0.0006(10) -0.0077(9) -0.0085(11)
N9 0.0298(14) 0.0520(17) 0.0178(11) 0.0125(11) -0.0119(10) -0.0198(13)
C61 0.0195(12) 0.0219(12) 0.0222(13) 0.0003(10) -0.0064(10) -0.0076(10)
C26 0.0164(12) 0.0202(11) 0.0227(12) 0.0033(10) -0.0074(10) -0.0077(10)
C3 0.0127(11) 0.0296(14) 0.0267(14) -0.0001(11) -0.0018(10) -0.0058(10)
C24 0.0159(12) 0.0229(12) 0.0251(13) 0.0052(10) -0.0072(10) -0.0041(10)
C58 0.0195(12) 0.0188(11) 0.0185(12) 0.0041(9) -0.0102(10) -0.0073(10)
C59 0.0223(13) 0.0233(12) 0.0213(12) 0.0042(10) -0.0077(10) -0.0106(10)
C4 0.0161(12) 0.0289(13) 0.0235(13) 0.0055(11) -0.0078(10) -0.0068(10)
C31 0.0155(11) 0.0232(12) 0.0199(12) 0.0052(10) -0.0075(9) -0.0062(10)
C65 0.0193(13) 0.0232(13) 0.0271(14) -0.0008(11) -0.0055(11) -0.0050(10)
C62 0.0201(12) 0.0200(11) 0.0201(12) 0.0017(9) -0.0085(10) -0.0062(10)
C51 0.0208(13) 0.0282(13) 0.0214(13) 0.0071(10) -0.0123(10) -0.0095(11)
C13 0.0225(13) 0.0196(12) 0.0255(13) 0.0029(10) -0.0118(11) -0.0094(10)
C56 0.0221(13) 0.0228(12) 0.0177(12) 0.0017(9) -0.0087(10) -0.0098(10)
C28 0.0188(12) 0.0260(13) 0.0227(13) -0.0009(10) -0.0051(10) -0.0082(10)
C27 0.0193(12) 0.0237(12) 0.0211(12) 0.0030(10) -0.0071(10) -0.0116(10)
C64 0.0266(14) 0.0271(13) 0.0210(13) 0.0055(11) -0.0124(11) -0.0035(11)
C11 0.0240(14) 0.0215(13) 0.0332(16) -0.0076(11) -0.0064(12) -0.0047(11)
C57 0.0191(12) 0.0192(11) 0.0181(12) 0.0021(9) -0.0081(10) -0.0050(10)
C14 0.0294(15) 0.0226(12) 0.0308(15) 0.0079(11) -0.0121(12) -0.0150(11)
C32 0.0244(14) 0.0274(13) 0.0223(13) 0.0033(11) -0.0057(11) -0.0117(11)
C30 0.0132(11) 0.0186(11) 0.0215(12) 0.0016(9) -0.0067(9) -0.0044(9)
C29 0.0194(12) 0.0226(12) 0.0244(13) -0.0012(10) -0.0072(10) -0.0061(10)
C23 0.0160(12) 0.0213(12) 0.0210(12) 0.0018(9) -0.0059(9) -0.0069(10)
C19 0.0223(13) 0.0232(13) 0.0334(15) -0.0054(11) -0.0085(11) -0.0108(11)
C55 0.0219(13) 0.0234(12) 0.0179(12) 0.0038(10) -0.0070(10) -0.0097(10)
C20 0.0232(14) 0.0292(14) 0.0276(14) -0.0063(11) -0.0100(11) -0.0102(11)
C25 0.0175(12) 0.0232(12) 0.0236(13) 0.0058(10) -0.0081(10) -0.0055(10)
C1 0.0204(13) 0.0339(15) 0.0177(12) -0.0009(11) -0.0049(10) -0.0089(11)
C22 0.0173(12) 0.0193(11) 0.0198(12) 0.0003(9) -0.0065(9) -0.0081(9)
C60 0.0224(13) 0.0240(12) 0.0203(12) 0.0005(10) -0.0049(10) -0.0094(11)
C49 0.0201(13) 0.0364(16) 0.0281(15) -0.0033(12) -0.0056(11) -0.0088(12)
C18 0.0168(11) 0.0178(11) 0.0188(12) 0.0010(9) -0.0084(9) -0.0046(9)
C17 0.0186(12) 0.0202(11) 0.0194(12) 0.0029(9) -0.0079(10) -0.0086(10)
C63 0.0234(14) 0.0264(13) 0.0215(13) 0.0035(10) -0.0111(11) -0.0031(11)
C21 0.0164(12) 0.0289(13) 0.0186(12) 0.0002(10) -0.0059(10) -0.0056(10)
C45 0.0372(18) 0.0293(15) 0.0405(18) 0.0155(13) -0.0190(15) -0.0179(14)
C8 0.0201(13) 0.0262(13) 0.0241(13) 0.0052(10) -0.0084(10) -0.0107(11)
C12 0.0261(14) 0.0175(11) 0.0304(15) 0.0012(10) -0.0087(11) -0.0085(10)
C46 0.0248(14) 0.0240(13) 0.0354(16) 0.0068(12) -0.0164(12) -0.0086(11)
C15 0.0297(15) 0.0335(15) 0.0253(14) 0.0099(12) -0.0075(12) -0.0188(13)
C9 0.0198(12) 0.0217(12) 0.0193(12) 0.0054(9) -0.0109(10) -0.0068(10)
C10 0.0188(13) 0.0227(13) 0.0307(15) -0.0058(11) -0.0051(11) -0.0016(10)
C50 0.0168(12) 0.0269(13) 0.0224(13) 0.0027(10) -0.0094(10) -0.0067(10)
C16 0.0234(13) 0.0254(13) 0.0205(13) 0.0041(10) -0.0076(10) -0.0103(11)
C37 0.0286(15) 0.0501(19) 0.0147(12) 0.0021(12) -0.0082(11) -0.0124(14)
C42 0.0181(12) 0.0289(13) 0.0206(13) -0.0003(10) -0.0081(10) -0.0041(11)
C53 0.0302(16) 0.0448(18) 0.0253(14) 0.0100(13) -0.0118(12) -0.0227(14)
C7 0.0322(16) 0.0280(14) 0.0424(18) 0.0080(13) -0.0114(14) -0.0170(13)
C2 0.0197(13) 0.0349(15) 0.0197(13) -0.0057(11) -0.0029(10) -0.0075(11)
C52 0.0362(17) 0.0386(17) 0.0303(16) 0.0118(13) -0.0165(13) -0.0234(14)
C5 0.0206(14) 0.0437(18) 0.0363(17) 0.0069(14) -0.0032(12) -0.0148(13)
C54 0.0206(13) 0.0341(15) 0.0176(12) 0.0026(11) -0.0081(10) -0.0079(11)
C36 0.0363(18) 0.058(2) 0.0159(13) 0.0095(13) -0.0141(12) -0.0210(16)
C48 0.0259(15) 0.0352(16) 0.0406(19) -0.0114(14) -0.0070(13) -0.0077(13)
C41 0.0278(15) 0.0336(15) 0.0194(13) -0.0026(11) -0.0099(11) -0.0072(12)
C44 0.048(2) 0.056(2) 0.0301(17) 0.0236(16) -0.0180(15) -0.0341(19)
C47 0.0281(16) 0.0235(14) 0.051(2) -0.0027(13) -0.0149(15) -0.0059(12)
C33 0.054(2) 0.051(2) 0.0215(16) 0.0033(15) -0.0094(15) -0.0111(19)
C6 0.0311(17) 0.0428(19) 0.050(2) 0.0144(16) -0.0079(15) -0.0230(15)
C35 0.0301(17) 0.069(2) 0.0165(13) 0.0078(14) -0.0061(12) -0.0228(17)
C40 0.059(2) 0.0366(18) 0.0307(17) 0.0002(14) -0.0206(17) -0.0163(17)
C34 0.0229(14) 0.053(2) 0.0169(13) 0.0008(13) -0.0039(11) -0.0158(14)
C43 0.0421(19) 0.055(2) 0.0241(15) 0.0201(15) -0.0147(14) -0.0253(17)
C39 0.077(3) 0.052(2) 0.0321(19) -0.0085(17) -0.025(2) -0.019(2)
C66 0.040(2) 0.0250(16) 0.087(3) 0.0041(18) -0.036(2) -0.0032(15)
C38 0.056(2) 0.056(2) 0.0185(15) -0.0025(15) -0.0140(15) -0.0143(19)
Cl1 0.0746(16) 0.0571(12) 0.0581(13) 0.0102(10) -0.0276(12) -0.0321(12)
Cl2 0.0560(14) 0.0606(14) 0.0711(16) 0.0020(12) -0.0149(12) -0.0189(11)
Cl3 0.0463(12) 0.0604(13) 0.0677(15) 0.0096(11) -0.0139(10) -0.0189(10)
Cl4 0.0604(14) 0.0626(14) 0.0662(15) -0.0009(11) -0.0168(12) -0.0280(12)
O13S 0.0477(17) 0.0409(14) 0.0594(18) 0.0093(13) -0.0149(14) -0.0152(13)
O15S 0.0432(16) 0.0423(15) 0.072(2) 0.0039(14) -0.0179(15) -0.0189(13)
O18S 0.0516(18) 0.0471(16) 0.073(2) 0.0092(15) -0.0160(16) -0.0273(14)
O20S 0.0528(18) 0.088(2) 0.0558(19) 0.0409(17) -0.0260(15) -0.0457(18)
O16S 0.0622(19) 0.0652(19) 0.0266(13) 0.0039(12) -0.0058(13) -0.0258(16)
O5S 0.061(2) 0.092(3) 0.061(2) -0.0193(19) -0.0181(17) -0.029(2)
O12S 0.0410(17) 0.063(2) 0.0571(19) -0.0098(15) -0.0004(14) -0.0078(15)
O3S 0.0415(18) 0.072(2) 0.077(2) 0.0092(19) 0.0133(17) 0.0027(16)
O4S 0.066(2) 0.066(2) 0.076(2) -0.0268(18) -0.0482(19) 0.0087(17)
O14S 0.106(3) 0.102(3) 0.058(2) 0.001(2) -0.028(2) -0.050(3)
O21S 0.120(4) 0.066(2) 0.082(3) 0.023(2) -0.057(3) -0.051(2)
O17S 0.069(3) 0.113(3) 0.049(2) -0.011(2) 0.0003(18) -0.010(2)
O6S 0.144(5) 0.086(3) 0.062(3) 0.002(2) -0.045(3) -0.024(3)
O8S 0.168(5) 0.046(2) 0.243(7) -0.001(3) -0.152(5) -0.014(3)
O11S 0.119(4) 0.146(5) 0.099(4) 0.011(3) -0.055(3) -0.081(4)
O9S 0.144(5) 0.136(5) 0.147(5) 0.061(4) -0.035(4) -0.092(4)
O19S 0.227(8) 0.330(10) 0.062(3) -0.009(5) 0.013(4) -0.223(8)
O10S 0.093(4) 0.188(7) 0.290(10) 0.015(7) -0.084(5) -0.072(5)
O7S 0.403(11) 0.098(4) 0.055(3) 0.030(2) -0.084(5) -0.135(6)

loop_
_atom_type_symbol
_atom_type_description
_atom_type_scat_dispersion_real
_atom_type_scat_dispersion_imag
_atom_type_scat_source
C C 0.0033 0.0016 'International Tables Vol C Tables 4.2.6.8 and 6.1.1.4'
H H 0.0000 0.0000 'International Tables Vol C Tables 4.2.6.8 and 6.1.1.4'
Cl Cl 0.1484 0.1585 'International Tables Vol C Tables 4.2.6.8 and 6.1.1.4'
N N 0.0061 0.0033 'International Tables Vol C Tables 4.2.6.8 and 6.1.1.4'
O O 0.0106 0.0060 'International Tables Vol C Tables 4.2.6.8 and 6.1.1.4'
Yb Yb -0.3850 5.5486 'International Tables Vol C Tables 4.2.6.8 and 6.1.1.4'

loop_
_geom_angle_atom_site_label_1
_geom_angle_atom_site_label_2
_geom_angle_atom_site_label_3
_geom_angle
_geom_angle_site_symmetry_1
_geom_angle_site_symmetry_3
_geom_angle_publ_flag
O4 Yb1 O1S 79.90(7) . . ?
O4 Yb1 O1 81.45(7) . . ?
O4 Yb1 O2 69.09(7) . . ?
O4 Yb1 N4 132.86(7) . . ?
O4 Yb1 N2 144.71(7) . . ?
O4 Yb1 N1 139.21(7) . . ?
O4 Yb1 N3 90.52(7) . . ?
O4 Yb1 N5 66.66(7) . . ?
O1S Yb1 O1 142.48(7) . . ?
O1S Yb1 O2 131.55(7) . . ?
O1S Yb1 N4 84.87(7) . . ?
O1S Yb1 N2 72.95(7) . . ?
O1S Yb1 N1 140.88(7) . . ?
O1S Yb1 N3 80.69(7) . . ?
O1S Yb1 N5 75.05(7) . . ?
O1 Yb1 O2 68.88(7) . . ?
O1 Yb1 N4 84.41(7) . . ?
O1 Yb1 N2 133.49(7) . . ?
O1 Yb1 N1 64.92(7) . . ?
O1 Yb1 N3 131.78(7) . . ?
O1 Yb1 N5 67.71(7) . . ?
O2 Yb1 N4 143.28(7) . . ?
O2 Yb1 N2 113.93(7) . . ?
O2 Yb1 N1 77.36(7) . . ?
O2 Yb1 N3 63.90(7) . . ?
O2 Yb1 N5 120.98(7) . . ?
N2 Yb1 N4 67.10(8) . . ?
N1 Yb1 N4 68.45(8) . . ?
N1 Yb1 N2 70.53(7) . . ?
N3 Yb1 N4 130.59(8) . . ?
N3 Yb1 N2 63.49(8) . . ?
N3 Yb1 N1 95.08(8) . . ?
N5 Yb1 N4 66.34(7) . . ?
N5 Yb1 N2 124.84(7) . . ?
N5 Yb1 N1 115.91(8) . . ?
N5 Yb1 N3 149.01(8) . . ?
O11 Yb2 O8 81.64(7) . . ?
O11 Yb2 O2S 75.68(8) . . ?
O11 Yb2 O9 69.77(8) . . ?
O11 Yb2 N11 131.05(8) . . ?
O11 Yb2 N12 65.86(8) . . ?
O11 Yb2 N8 141.29(8) . . ?
O11 Yb2 N10 91.96(8) . . ?
O11 Yb2 N9 144.03(8) . . ?
O8 Yb2 O9 68.94(7) . . ?
O8 Yb2 N11 85.35(8) . . ?
O8 Yb2 N12 67.92(7) . . ?
O8 Yb2 N8 65.64(7) . . ?
O8 Yb2 N10 131.48(8) . . ?
O8 Yb2 N9 134.23(8) . . ?
O2S Yb2 O8 143.41(8) . . ?
O2S Yb2 O9 126.46(8) . . ?
O2S Yb2 N11 88.29(9) . . ?
O2S Yb2 N12 76.66(8) . . ?
O2S Yb2 N8 142.96(8) . . ?
O2S Yb2 N10 78.17(8) . . ?
O2S Yb2 N9 73.83(8) . . ?
O9 Yb2 N11 145.05(8) . . ?
O9 Yb2 N12 120.99(8) . . ?
O9 Yb2 N8 79.18(8) . . ?
O9 Yb2 N10 63.82(8) . . ?
O9 Yb2 N9 115.36(8) . . ?
N12 Yb2 N11 65.50(9) . . ?
N12 Yb2 N8 115.52(8) . . ?
N12 Yb2 N10 149.82(8) . . ?
N12 Yb2 N9 123.49(9) . . ?
N8 Yb2 N11 68.54(9) . . ?
N8 Yb2 N9 70.56(8) . . ?
N10 Yb2 N11 130.03(9) . . ?
N10 Yb2 N8 94.62(9) . . ?
N10 Yb2 N9 63.50(9) . . ?
N9 Yb2 N11 66.53(9) . . ?
C51 O11 Yb2 122.44(19) . . ?
C18 O4 Yb1 123.17(17) . . ?
C55 O8 Yb2 119.71(17) . . ?
C22 O1 Yb1 120.38(17) . . ?
C65 O14 C66 110.1(3) . . ?
C9 O2 Yb1 119.16(16) . . ?
C42 O9 Yb2 121.68(18) . . ?
C11 N4 Yb1 115.46(18) . . ?
C19 N4 Yb1 104.10(16) . . ?
C19 N4 C11 109.2(2) . . ?
C19 N4 C12 108.8(2) . . ?
C12 N4 Yb1 110.56(16) . . ?
C12 N4 C11 108.5(2) . . ?
C58 N14 H14A 118.0 . . ?
C59 N14 H14A 118.0 . . ?
C59 N14 C58 124.0(2) . . ?
C32 O7 C33 111.9(3) . . ?
C23 N6 H6 117.2 . . ?
C22 N6 H6 117.2 . . ?
C22 N6 C23 125.7(2) . . ?
C56 N13 H13 116.6 . . ?
C55 N13 H13 116.6 . . ?
C55 N13 C56 126.9(2) . . ?
C30 N7 H7 117.9 . . ?
C29 N7 H7 117.9 . . ?
C29 N7 C30 124.1(2) . . ?
C3 N2 Yb1 110.33(16) . . ?
C3 N2 C10 105.9(2) . . ?
C3 N2 C2 111.0(2) . . ?
C10 N2 Yb1 108.64(17) . . ?
C10 N2 C2 111.1(2) . . ?
C2 N2 Yb1 109.71(16) . . ?
C45 N11 Yb2 110.63(19) . . ?
C45 N11 C52 109.1(3) . . ?
C45 N11 C44 108.3(3) . . ?
C52 N11 Yb2 103.35(18) . . ?
C52 N11 C44 109.7(3) . . ?
C44 N11 Yb2 115.6(2) . . ?
C46 N12 Yb2 122.8(2) . . ?
C46 N12 C50 119.2(3) . . ?
C50 N12 Yb2 114.76(18) . . ?
C20 N1 Yb1 114.55(17) . . ?
C1 N1 Yb1 102.75(16) . . ?
C1 N1 C20 112.6(2) . . ?
C21 N1 Yb1 106.81(16) . . ?
C21 N1 C20 108.9(2) . . ?
C21 N1 C1 110.9(2) . . ?
C4 N3 Yb1 123.65(19) . . ?
C4 N3 C8 118.9(3) . . ?
C8 N3 Yb1 117.21(18) . . ?
C13 N5 Yb1 123.13(18) . . ?
C13 N5 C17 119.3(2) . . ?
C17 N5 Yb1 115.16(17) . . ?
C53 N8 Yb2 114.77(18) . . ?
C54 N8 Yb2 106.51(18) . . ?
C54 N8 C53 108.7(2) . . ?
C54 N8 C34 110.5(2) . . ?
C34 N8 Yb2 103.13(18) . . ?
C34 N8 C53 113.0(3) . . ?
C37 N10 Yb2 122.8(2) . . ?
C37 N10 C41 119.3(3) . . ?
C41 N10 Yb2 117.44(18) . . ?
C36 N9 Yb2 110.6(2) . . ?
C36 N9 C35 110.1(3) . . ?
C35 N9 Yb2 109.50(17) . . ?
C43 N9 Yb2 109.4(2) . . ?
C43 N9 C36 106.2(2) . . ?
C43 N9 C35 111.0(3) . . ?
C62 C61 C65 120.0(2) . . ?
C60 C61 C65 120.2(3) . . ?
C60 C61 C62 119.6(3) . . ?
C30 C26 C27 118.2(2) . . ?
C30 C26 C25 118.0(3) . . ?
C25 C26 C27 123.8(2) . . ?
N2 C3 H3A 109.4 . . ?
N2 C3 H3B 109.4 . . ?
N2 C3 C4 111.1(2) . . ?
H3A C3 H3B 108.0 . . ?
C4 C3 H3A 109.4 . . ?
C4 C3 H3B 109.4 . . ?
C23 C24 H24 120.4 . . ?
C25 C24 H24 120.4 . . ?
C25 C24 C23 119.2(2) . . ?
N14 C58 C62 119.1(2) . . ?
N14 C58 C57 119.6(2) . . ?
C57 C58 C62 121.3(2) . . ?
O13 C59 N14 120.0(3) . . ?
O13 C59 C60 123.7(3) . . ?
N14 C59 C60 116.3(2) . . ?
N3 C4 C3 115.1(3) . . ?
N3 C4 C5 121.7(3) . . ?
C5 C4 C3 123.2(3) . . ?
C30 C31 H31 120.5 . . ?
C23 C31 H31 120.5 . . ?
C23 C31 C30 119.1(2) . . ?
O14 C65 C61 111.0(2) . . ?
O14 C65 H65A 109.4 . . ?
O14 C65 H65B 109.4 . . ?
C61 C65 H65A 109.4 . . ?
C61 C65 H65B 109.4 . . ?
H65A C65 H65B 108.0 . . ?
C58 C62 C61 118.3(2) . . ?
C63 C62 C61 123.4(2) . . ?
C63 C62 C58 118.3(3) . . ?
O11 C51 C50 115.3(3) . . ?
O12 C51 O11 125.3(3) . . ?
O12 C51 C50 119.4(3) . . ?
N5 C13 C14 121.9(3) . . ?
N5 C13 C12 114.6(3) . . ?
C14 C13 C12 123.4(3) . . ?
C64 C56 N13 122.0(2) . . ?
C57 C56 N13 117.0(2) . . ?
C57 C56 C64 120.9(3) . . ?
C27 C28 H28 119.2 . . ?
C27 C28 C29 121.7(3) . . ?
C29 C28 H28 119.2 . . ?
C26 C27 C32 119.7(2) . . ?
C28 C27 C26 120.0(3) . . ?
C28 C27 C32 120.3(3) . . ?
C56 C64 H64 120.1 . . ?
C63 C64 C56 119.7(3) . . ?
C63 C64 H64 120.1 . . ?
N4 C11 H11A 109.2 . . ?
N4 C11 H11B 109.2 . . ?
N4 C11 C10 111.9(2) . . ?
H11A C11 H11B 107.9 . . ?
C10 C11 H11A 109.2 . . ?
C10 C11 H11B 109.2 . . ?
C58 C57 H57 120.6 . . ?
C56 C57 C58 118.9(2) . . ?
C56 C57 H57 120.6 . . ?
C13 C14 H14 120.4 . . ?
C13 C14 C15 119.1(3) . . ?
C15 C14 H14 120.4 . . ?
O7 C32 C27 108.8(2) . . ?
O7 C32 H32A 109.9 . . ?
O7 C32 H32B 109.9 . . ?
C27 C32 H32A 109.9 . . ?
C27 C32 H32B 109.9 . . ?
H32A C32 H32B 108.3 . . ?
N7 C30 C26 119.4(2) . . ?
N7 C30 C31 119.4(2) . . ?
C31 C30 C26 121.2(2) . . ?
O6 C29 N7 120.2(3) . . ?
O6 C29 C28 123.1(3) . . ?
N7 C29 C28 116.7(2) . . ?
C24 C23 N6 122.0(2) . . ?
C31 C23 N6 117.2(2) . . ?
C31 C23 C24 120.8(3) . . ?
N4 C19 H19A 109.2 . . ?
N4 C19 H19B 109.2 . . ?
N4 C19 C20 111.9(2) . . ?
H19A C19 H19B 107.9 . . ?
C20 C19 H19A 109.2 . . ?
C20 C19 H19B 109.2 . . ?
O8 C55 N13 124.2(3) . . ?
O8 C55 C54 118.9(2) . . ?
N13 C55 C54 116.8(2) . . ?
N1 C20 C19 113.2(2) . . ?
N1 C20 H20A 108.9 . . ?
N1 C20 H20B 108.9 . . ?
C19 C20 H20A 108.9 . . ?
C19 C20 H20B 108.9 . . ?
H20A C20 H20B 107.8 . . ?
C26 C25 H25 119.2 . . ?
C24 C25 C26 121.6(3) . . ?
C24 C25 H25 119.2 . . ?
N1 C1 H1A 109.0 . . ?
N1 C1 H1B 109.0 . . ?
N1 C1 C2 113.0(2) . . ?
H1A C1 H1B 107.8 . . ?
C2 C1 H1A 109.0 . . ?
C2 C1 H1B 109.0 . . ?
O1 C22 N6 123.5(2) . . ?
O1 C22 C21 119.4(2) . . ?
N6 C22 C21 117.1(2) . . ?
C61 C60 C59 122.5(3) . . ?
C61 C60 H60 118.7 . . ?
C59 C60 H60 118.7 . . ?
C50 C49 H49 120.8 . . ?
C48 C49 H49 120.8 . . ?
C48 C49 C50 118.3(3) . . ?
O5 C18 C17 118.3(2) . . ?
O4 C18 O5 125.5(3) . . ?
O4 C18 C17 116.2(2) . . ?
N5 C17 C18 114.2(2) . . ?
N5 C17 C16 122.7(3) . . ?
C16 C17 C18 123.1(2) . . ?
C64 C63 C62 120.9(3) . . ?
N1 C21 C22 107.5(2) . . ?
N1 C21 H21A 110.2 . . ?
N1 C21 H21B 110.2 . . ?
C22 C21 H21A 110.2 . . ?
C22 C21 H21B 110.2 . . ?
H21A C21 H21B 108.5 . . ?
N11 C45 H45A 109.4 . . ?
N11 C45 H45B 109.4 . . ?
N11 C45 C46 111.4(2) . . ?
H45A C45 H45B 108.0 . . ?
C46 C45 H45A 109.4 . . ?
C46 C45 H45B 109.4 . . ?
N3 C8 C9 112.4(2) . . ?
N3 C8 C7 123.2(3) . . ?
C7 C8 C9 124.0(3) . . ?
N4 C12 C13 111.9(2) . . ?
N4 C12 H12A 109.2 . . ?
N4 C12 H12B 109.2 . . ?
C13 C12 H12A 109.2 . . ?
C13 C12 H12B 109.2 . . ?
H12A C12 H12B 107.9 . . ?
N12 C46 C45 114.4(3) . . ?
N12 C46 C47 121.3(3) . . ?
C47 C46 C45 124.3(3) . . ?
C14 C15 H15 120.3 . . ?
C14 C15 C16 119.3(3) . . ?
C16 C15 H15 120.3 . . ?
O3 C9 O2 125.8(3) . . ?
O3 C9 C8 119.2(3) . . ?
O2 C9 C8 115.0(2) . . ?
N2 C10 C11 113.4(2) . . ?
N2 C10 H10A 108.9 . . ?
N2 C10 H10B 108.9 . . ?
C11 C10 H10A 108.9 . . ?
C11 C10 H10B 108.9 . . ?
H10A C10 H10B 107.7 . . ?
N12 C50 C51 114.2(2) . . ?
N12 C50 C49 122.3(3) . . ?
C49 C50 C51 123.4(3) . . ?
C17 C16 C15 117.6(3) . . ?
C17 C16 H16 121.2 . . ?
C15 C16 H16 121.2 . . ?
N10 C37 C36 115.9(3) . . ?
N10 C37 C38 120.9(3) . . ?
C38 C37 C36 123.2(3) . . ?
O10 C42 O9 125.6(3) . . ?
O10 C42 C41 119.3(3) . . ?
O9 C42 C41 115.0(3) . . ?
N8 C53 H53A 108.7 . . ?
N8 C53 H53B 108.7 . . ?
N8 C53 C52 114.1(3) . . ?
H53A C53 H53B 107.6 . . ?
C52 C53 H53A 108.7 . . ?
C52 C53 H53B 108.7 . . ?
C8 C7 H7A 121.2 . . ?
C8 C7 C6 117.7(3) . . ?
C6 C7 H7A 121.2 . . ?
N2 C2 C1 114.9(2) . . ?
N2 C2 H2A 108.5 . . ?
N2 C2 H2B 108.5 . . ?
C1 C2 H2A 108.5 . . ?
C1 C2 H2B 108.5 . . ?
H2A C2 H2B 107.5 . . ?
N11 C52 C53 111.0(3) . . ?
N11 C52 H52A 109.4 . . ?
N11 C52 H52B 109.4 . . ?
C53 C52 H52A 109.4 . . ?
C53 C52 H52B 109.4 . . ?
H52A C52 H52B 108.0 . . ?
C4 C5 H5 120.8 . . ?
C6 C5 C4 118.5(3) . . ?
C6 C5 H5 120.8 . . ?
N8 C54 C55 107.7(2) . . ?
N8 C54 H54A 110.2 . . ?
N8 C54 H54B 110.2 . . ?
C55 C54 H54A 110.2 . . ?
C55 C54 H54B 110.2 . . ?
H54A C54 H54B 108.5 . . ?
N9 C36 H36A 109.3 . . ?
N9 C36 H36B 109.3 . . ?
C37 C36 N9 111.7(2) . . ?
C37 C36 H36A 109.3 . . ?
C37 C36 H36B 109.3 . . ?
H36A C36 H36B 107.9 . . ?
C49 C48 H48 120.3 . . ?
C47 C48 C49 119.5(3) . . ?
C47 C48 H48 120.3 . . ?
N10 C41 C42 113.1(3) . . ?
N10 C41 C40 122.7(3) . . ?
C40 C41 C42 124.0(3) . . ?
N11 C44 H44A 109.3 . . ?
N11 C44 H44B 109.3 . . ?
N11 C44 C43 111.6(3) . . ?
H44A C44 H44B 108.0 . . ?
C43 C44 H44A 109.3 . . ?
C43 C44 H44B 109.3 . . ?
C46 C47 H47 120.3 . . ?
C48 C47 C46 119.4(3) . . ?
C48 C47 H47 120.3 . . ?
O7 C33 H33A 109.5 . . ?
O7 C33 H33B 109.5 . . ?
O7 C33 H33C 109.5 . . ?
H33A C33 H33B 109.5 . . ?
H33A C33 H33C 109.5 . . ?
H33B C33 H33C 109.5 . . ?
C7 C6 H6A 120.1 . . ?
C5 C6 C7 119.9(3) . . ?
C5 C6 H6A 120.1 . . ?
N9 C35 H35A 108.6 . . ?
N9 C35 H35B 108.6 . . ?
N9 C35 C34 114.6(3) . . ?
H35A C35 H35B 107.6 . . ?
C34 C35 H35A 108.6 . . ?
C34 C35 H35B 108.6 . . ?
C41 C40 H40 120.9 . . ?
C41 C40 C39 118.1(4) . . ?
C39 C40 H40 120.9 . . ?
N8 C34 C35 112.7(3) . . ?
N8 C34 H34A 109.1 . . ?
N8 C34 H34B 109.1 . . ?
C35 C34 H34A 109.1 . . ?
C35 C34 H34B 109.1 . . ?
H34A C34 H34B 107.8 . . ?
N9 C43 C44 112.7(3) . . ?
N9 C43 H43A 109.0 . . ?
N9 C43 H43B 109.0 . . ?
C44 C43 H43A 109.0 . . ?
C44 C43 H43B 109.0 . . ?
H43A C43 H43B 107.8 . . ?
C40 C39 H39 120.3 . . ?
C38 C39 C40 119.3(4) . . ?
C38 C39 H39 120.3 . . ?
O14 C66 H66A 109.5 . . ?
O14 C66 H66B 109.5 . . ?
O14 C66 H66C 109.5 . . ?
H66A C66 H66B 109.5 . . ?
H66A C66 H66C 109.5 . . ?
H66B C66 H66C 109.5 . . ?
C37 C38 H38 120.3 . . ?
C39 C38 C37 119.4(3) . . ?
C39 C38 H38 120.3 . . ?

loop_
_geom_bond_atom_site_label_1
_geom_bond_atom_site_label_2
_geom_bond_distance
_geom_bond_site_symmetry_2
_geom_bond_publ_flag
Yb1 O4 2.3055(19) . ?
Yb1 O1S 2.3134(19) . ?
Yb1 O1 2.3548(19) . ?
Yb1 O2 2.3893(19) . ?
Yb1 N4 2.632(2) . ?
Yb1 N2 2.599(2) . ?
Yb1 N1 2.547(2) . ?
Yb1 N3 2.467(2) . ?
Yb1 N5 2.456(2) . ?
Yb2 O11 2.323(2) . ?
Yb2 O8 2.3605(19) . ?
Yb2 O2S 2.326(2) . ?
Yb2 O9 2.384(2) . ?
Yb2 N11 2.649(3) . ?
Yb2 N12 2.473(3) . ?
Yb2 N8 2.513(3) . ?
Yb2 N10 2.477(3) . ?
Yb2 N9 2.601(3) . ?
O5 C18 1.263(3) . ?
O11 C51 1.274(4) . ?
O4 C18 1.258(3) . ?
O8 C55 1.252(3) . ?
O1 C22 1.244(3) . ?
O14 C65 1.425(4) . ?
O14 C66 1.430(4) . ?
O3 C9 1.251(3) . ?
O2 C9 1.259(3) . ?
O6 C29 1.253(3) . ?
O12 C51 1.236(4) . ?
O10 C42 1.248(4) . ?
O13 C59 1.249(3) . ?
O9 C42 1.258(4) . ?
N4 C11 1.501(4) . ?
N4 C19 1.484(4) . ?
N4 C12 1.493(4) . ?
N14 H14A 0.8600 . ?
N14 C58 1.394(3) . ?
N14 C59 1.360(4) . ?
O7 C32 1.408(4) . ?
O7 C33 1.422(4) . ?
N6 H6 0.8600 . ?
N6 C23 1.418(3) . ?
N6 C22 1.336(3) . ?
N13 H13 0.8600 . ?
N13 C56 1.422(4) . ?
N13 C55 1.329(3) . ?
N7 H7 0.8600 . ?
N7 C30 1.385(3) . ?
N7 C29 1.358(4) . ?
N2 C3 1.491(4) . ?
N2 C10 1.493(4) . ?
N2 C2 1.505(4) . ?
N11 C45 1.483(4) . ?
N11 C52 1.488(4) . ?
N11 C44 1.495(4) . ?
N12 C46 1.338(4) . ?
N12 C50 1.346(4) . ?
N1 C20 1.505(4) . ?
N1 C1 1.483(4) . ?
N1 C21 1.479(3) . ?
N3 C4 1.333(4) . ?
N3 C8 1.348(4) . ?
N5 C13 1.335(3) . ?
N5 C17 1.339(3) . ?
N8 C53 1.504(4) . ?
N8 C54 1.484(4) . ?
N8 C34 1.488(4) . ?
N10 C37 1.342(4) . ?
N10 C41 1.345(4) . ?
N9 C36 1.497(4) . ?
N9 C35 1.500(4) . ?
N9 C43 1.488(5) . ?
C61 C65 1.512(4) . ?
C61 C62 1.452(4) . ?
C61 C60 1.347(4) . ?
C26 C27 1.444(4) . ?
C26 C30 1.406(4) . ?
C26 C25 1.406(4) . ?
C3 H3A 0.9700 . ?
C3 H3B 0.9700 . ?
C3 C4 1.500(4) . ?
C24 H24 0.9300 . ?
C24 C23 1.409(4) . ?
C24 C25 1.378(4) . ?
C58 C62 1.411(4) . ?
C58 C57 1.397(4) . ?
C59 C60 1.450(4) . ?
C4 C5 1.398(4) . ?
C31 H31 0.9300 . ?
C31 C30 1.398(4) . ?
C31 C23 1.389(4) . ?
C65 H65A 0.9700 . ?
C65 H65B 0.9700 . ?
C62 C63 1.408(4) . ?
C51 C50 1.511(4) . ?
C13 C14 1.378(4) . ?
C13 C12 1.515(4) . ?
C56 C64 1.408(4) . ?
C56 C57 1.388(4) . ?
C28 H28 0.9300 . ?
C28 C27 1.357(4) . ?
C28 C29 1.444(4) . ?
C27 C32 1.500(4) . ?
C64 H64 0.9300 . ?
C64 C63 1.381(4) . ?
C11 H11A 0.9700 . ?
C11 H11B 0.9700 . ?
C11 C10 1.501(5) . ?
C57 H57 0.9300 . ?
C14 H14 0.9300 . ?
C14 C15 1.388(4) . ?
C32 H32A 0.9700 . ?
C32 H32B 0.9700 . ?
C19 H19A 0.9700 . ?
C19 H19B 0.9700 . ?
C19 C20 1.512(4) . ?
C55 C54 1.516(4) . ?
C20 H20A 0.9700 . ?
C20 H20B 0.9700 . ?
C25 H25 0.9300 . ?
C1 H1A 0.9700 . ?
C1 H1B 0.9700 . ?
C1 C2 1.541(4) . ?
C22 C21 1.520(4) . ?
C60 H60 0.9300 . ?
C49 H49 0.9300 . ?
C49 C50 1.387(4) . ?
C49 C48 1.382(5) . ?
C18 C17 1.512(4) . ?
C17 C16 1.388(4) . ?
C21 H21A 0.9700 . ?
C21 H21B 0.9700 . ?
C45 H45A 0.9700 . ?
C45 H45B 0.9700 . ?
C45 C46 1.500(5) . ?
C8 C9 1.514(4) . ?
C8 C7 1.373(4) . ?
C12 H12A 0.9700 . ?
C12 H12B 0.9700 . ?
C46 C47 1.392(5) . ?
C15 H15 0.9300 . ?
C15 C16 1.396(4) . ?
C10 H10A 0.9700 . ?
C10 H10B 0.9700 . ?
C16 H16 0.9300 . ?
C37 C36 1.482(5) . ?
C37 C38 1.398(5) . ?
C42 C41 1.509(4) . ?
C53 H53A 0.9700 . ?
C53 H53B 0.9700 . ?
C53 C52 1.510(5) . ?
C7 H7A 0.9300 . ?
C7 C6 1.390(5) . ?
C2 H2A 0.9700 . ?
C2 H2B 0.9700 . ?
C52 H52A 0.9700 . ?
C52 H52B 0.9700 . ?
C5 H5 0.9300 . ?
C5 C6 1.385(5) . ?
C54 H54A 0.9700 . ?
C54 H54B 0.9700 . ?
C36 H36A 0.9700 . ?
C36 H36B 0.9700 . ?
C48 H48 0.9300 . ?
C48 C47 1.378(5) . ?
C41 C40 1.373(5) . ?
C44 H44A 0.9700 . ?
C44 H44B 0.9700 . ?
C44 C43 1.507(5) . ?
C47 H47 0.9300 . ?
C33 H33A 0.9600 . ?
C33 H33B 0.9600 . ?
C33 H33C 0.9600 . ?
C6 H6A 0.9300 . ?
C35 H35A 0.9700 . ?
C35 H35B 0.9700 . ?
C35 C34 1.534(4) . ?
C40 H40 0.9300 . ?
C40 C39 1.399(5) . ?
C34 H34A 0.9700 . ?
C34 H34B 0.9700 . ?
C43 H43A 0.9700 . ?
C43 H43B 0.9700 . ?
C39 H39 0.9300 . ?
C39 C38 1.373(6) . ?
C66 H66A 0.9600 . ?
C66 H66B 0.9600 . ?
C66 H66C 0.9600 . ?
C38 H38 0.9300 . ?

loop_
_smtbx_masks_void_nr
_smtbx_masks_void_average_x
_smtbx_masks_void_average_y
_smtbx_masks_void_average_z
_smtbx_masks_void_volume
_smtbx_masks_void_count_electrons
_smtbx_masks_void_content
1 0.000 -0.430 0.000 1001.8 374.5 37.5(H20)
